data_2312536
loop_
_publ_author_name
'Klein-Hessling, Christian'
'Blockhaus, Tobias'
'S&#xfc;nkel, Karlheinz'

_publ_section_title
;
 Synthesis, spectroscopic and crystallographic characterization of various
 cymantrenyl thioethers
 [Mn{C<sub>5</sub>H<sub>x</sub>Br<sub>y</sub>(SMe)<sub>z</sub>}(PPh<sub>3</sub>)(CO)<sub>2</sub>].
;
_journal_coeditor_code QF3063
_journal_issue 8
_journal_name_full 'Acta crystallographica. Section C, Structural chemistry'
_journal_paper_doi 10.1107/S205322962400603X
_journal_volume 80
_journal_year 2024
_chemical_formula_iupac '[Mn (C6 H7 S) (C18 H15 P) (C O)2]'
_chemical_formula_moiety 'C26 H22 Mn O2 P S'
_chemical_formula_sum 'C26 H22 Mn O2 P S'
_chemical_formula_weight 484.40
_chemical_name_systematic Dicarbonyl[\h^5^-1-(methylsulfanyl)cyclopentadienyl](triphenylphosphane-\k<i>P</i>)manganese
_space_group_crystal_system monoclinic
_space_group_IT_number 14
_space_group_name_Hall '-P 2ybc'
_space_group_name_H-M_alt 'P 1 21/c 1'
_atom_sites_solution_hydrogens geom
_atom_sites_solution_primary dual
_audit_creation_method SHELXL-2018/3
_cell_angle_alpha 90
_cell_angle_beta 96.6960(10)
_cell_angle_gamma 90
_cell_formula_units_Z 4
_cell_length_a 7.7281(3)
_cell_length_b 16.8523(6)
_cell_length_c 18.0339(7)
_cell_measurement_reflns_used 9883
_cell_measurement_temperature 297(2)
_cell_measurement_theta_max 26.3594
_cell_measurement_theta_min 3.0157
_cell_volume 2332.65(15)
_computing_cell_refinement
;
APEX2 (Bruker, 2011)
;
_computing_data_collection
;
APEX2 (Bruker, 2011)
;
_computing_data_reduction
;
SAINT (Bruker, 2011)
;
_computing_publication_material
;
<i>Mercury</i> (Macrae <i>et al.</i>, 2020)
;
_computing_structure_refinement
;
SHELXL2018 (Sheldrick, 2015<i>b</i>)
;
_computing_structure_solution
;
SHELXT2014 (Sheldrick, 2015<i>a</i>)
;
_diffrn_ambient_temperature 297(2)
_diffrn_detector_area_resol_mean 7.4074
_diffrn_measured_fraction_theta_full 0.998
_diffrn_measured_fraction_theta_max 0.996
_diffrn_measurement_device_type 'Bruker D8 VENTURE'
_diffrn_measurement_method 'mix of omega and phi scans'
_diffrn_radiation_type 'Mo K\a'
_diffrn_radiation_wavelength 0.71073
_diffrn_reflns_av_R_equivalents 0.0359
_diffrn_reflns_av_unetI/netI 0.0213
_diffrn_reflns_limit_h_max 9
_diffrn_reflns_limit_h_min -9
_diffrn_reflns_limit_k_max 21
_diffrn_reflns_limit_k_min -21
_diffrn_reflns_limit_l_max 22
_diffrn_reflns_limit_l_min -21
_diffrn_reflns_number 46361
_diffrn_reflns_theta_full 25.242
_diffrn_reflns_theta_max 26.397
_diffrn_reflns_theta_min 3.016
_diffrn_source 'rotating anode generator'
_exptl_absorpt_coefficient_mu 0.744
_exptl_absorpt_correction_T_max 0.7454
_exptl_absorpt_correction_T_min 0.7023
_exptl_absorpt_correction_type multi-scan
_exptl_absorpt_process_details
;
(SADABS2016; Krause <i>et al.</i>,  2015)
;
_exptl_crystal_colour yellow
_exptl_crystal_density_diffrn 1.379
_exptl_crystal_density_method 'not measured'
_exptl_crystal_description rod
_exptl_crystal_F_000 1000
_exptl_crystal_size_max 0.100
_exptl_crystal_size_mid 0.030
_exptl_crystal_size_min 0.030
_refine_diff_density_max 0.280
_refine_diff_density_min -0.260
_refine_ls_extinction_method none
_refine_ls_goodness_of_fit_ref 1.051
_refine_ls_hydrogen_treatment constr
_refine_ls_matrix_type full
_refine_ls_number_parameters 281
_refine_ls_number_reflns 4773
_refine_ls_number_restraints 0
_refine_ls_restrained_S_all 1.051
_refine_ls_R_factor_all 0.0344
_refine_ls_R_factor_gt 0.0276
_refine_ls_shift/su_max 0.001
_refine_ls_shift/su_mean 0.000
_refine_ls_structure_factor_coef Fsqd
_refine_ls_weighting_details 'w=1/[\s^2^(Fo^2^)+(0.0399P)^2^+0.9836P] where P=(Fo^2^+2Fc^2^)/3'
_refine_ls_weighting_scheme calc
_refine_ls_wR_factor_gt 0.0757
_refine_ls_wR_factor_ref 0.0810
_reflns_number_gt 4190
_reflns_number_total 4773
_reflns_threshold_expression 'I > 2\s(I)'
_cod_data_source_file qf3063.cif
_cod_data_source_block compd_1b
_cod_original_sg_symbol_H-M 'P 21/c'
_cod_database_code 2312536
_shelx_space_group_comment
;
The symmetry employed for this shelxl refinement is uniquely defined
by the following loop, which should always be used as a source of
symmetry information in preference to the above space-group names.
They are only intended as comments.
;
_shelx_estimated_absorpt_t_min 0.929
_shelx_estimated_absorpt_t_max 0.978

loop_
_space_group_symop_operation_xyz
'x, y, z'
'-x, y+1/2, -z+1/2'
'-x, -y, -z'
'x, -y-1/2, z-1/2'

loop_
_atom_site_type_symbol
_atom_site_label
_atom_site_fract_x
_atom_site_fract_y
_atom_site_fract_z
_atom_site_U_iso_or_equiv
_atom_site_adp_type
_atom_site_calc_flag
_atom_site_occupancy
_atom_site_disorder_assembly
_atom_site_disorder_group
C C1 0.5537(2) 0.42764(10) 0.64027(10) 0.0388(4) Uani d 1 . .
C C2 0.4595(3) 0.43295(11) 0.56776(11) 0.0432(4) Uani d 1 . .
H H2 0.381408 0.472787 0.550826 0.052 Uiso calc 1 . .
C C3 0.5057(3) 0.36712(13) 0.52628(11) 0.0482(5) Uani d 1 . .
H H3 0.462484 0.355775 0.477126 0.058 Uiso calc 1 . .
C C4 0.6284(3) 0.32125(12) 0.57171(12) 0.0479(5) Uani d 1 . .
H H4 0.680813 0.274719 0.557820 0.057 Uiso calc 1 . .
C C5 0.6575(2) 0.35865(12) 0.64198(12) 0.0438(4) Uani d 1 . .
H H5 0.732479 0.340831 0.682651 0.053 Uiso calc 1 . .
C C6 0.2130(2) 0.36971(11) 0.66111(11) 0.0419(4) Uani d 1 . .
C C7 0.4256(2) 0.25425(12) 0.69360(11) 0.0432(4) Uani d 1 . .
C C8 0.7341(3) 0.55679(16) 0.69405(17) 0.0727(7) Uani d 1 . .
H H81A 0.834736 0.523563 0.693213 0.109 Uiso calc 1 . .
H H81B 0.757010 0.596246 0.732331 0.109 Uiso calc 1 . .
H H81C 0.708122 0.582377 0.646487 0.109 Uiso calc 1 . .
C C101 0.3447(2) 0.18065(10) 0.49017(10) 0.0338(4) Uani d 1 . .
C C102 0.3118(3) 0.17738(11) 0.41275(10) 0.0427(4) Uani d 1 . .
H H102 0.221647 0.207305 0.388133 0.051 Uiso calc 1 . .
C C103 0.4126(3) 0.12982(13) 0.37206(11) 0.0513(5) Uani d 1 . .
H H103 0.389198 0.127979 0.320323 0.062 Uiso calc 1 . .
C C104 0.5466(3) 0.08539(13) 0.40734(12) 0.0524(5) Uani d 1 . .
H H104 0.612767 0.053131 0.379688 0.063 Uiso calc 1 . .
C C105 0.5827(3) 0.08881(12) 0.48392(12) 0.0481(5) Uani d 1 . .
H H105 0.674230 0.059297 0.508015 0.058 Uiso calc 1 . .
C C106 0.4828(2) 0.13608(11) 0.52495(11) 0.0409(4) Uani d 1 . .
H H106 0.508292 0.138173 0.576606 0.049 Uiso calc 1 . .
C C111 0.0476(2) 0.28520(10) 0.48332(9) 0.0342(4) Uani d 1 . .
C C112 0.0407(2) 0.36650(12) 0.47192(11) 0.0441(4) Uani d 1 . .
H H112 0.122939 0.399212 0.498399 0.053 Uiso calc 1 . .
C C113 -0.0889(3) 0.39947(14) 0.42096(12) 0.0545(5) Uani d 1 . .
H H113 -0.092180 0.454077 0.413451 0.065 Uiso calc 1 . .
C C114 -0.2110(3) 0.35232(15) 0.38198(12) 0.0552(6) Uani d 1 . .
H H114 -0.296835 0.374738 0.347914 0.066 Uiso calc 1 . .
C C115 -0.2070(3) 0.27165(15) 0.39313(12) 0.0551(5) Uani d 1 . .
H H115 -0.290436 0.239510 0.366655 0.066 Uiso calc 1 . .
C C116 -0.0793(2) 0.23812(12) 0.44365(11) 0.0444(4) Uani d 1 . .
H H116 -0.078177 0.183526 0.451214 0.053 Uiso calc 1 . .
C C121 0.0969(2) 0.16794(10) 0.59596(9) 0.0342(4) Uani d 1 . .
C C122 -0.0102(3) 0.19413(12) 0.64774(11) 0.0456(4) Uani d 1 . .
H H122 -0.012089 0.247755 0.659804 0.055 Uiso calc 1 . .
C C123 -0.1141(3) 0.14162(15) 0.68161(13) 0.0572(5) Uani d 1 . .
H H123 -0.186917 0.160412 0.715268 0.069 Uiso calc 1 . .
C C124 -0.1105(3) 0.06194(15) 0.66585(14) 0.0611(6) Uani d 1 . .
H H124 -0.179201 0.026629 0.689176 0.073 Uiso calc 1 . .
C C125 -0.0043(3) 0.03497(13) 0.61527(15) 0.0635(6) Uani d 1 . .
H H125 -0.001524 -0.018893 0.604241 0.076 Uiso calc 1 . .
C C126 0.0985(3) 0.08723(12) 0.58058(12) 0.0498(5) Uani d 1 . .
H H126 0.169783 0.068023 0.546484 0.060 Uiso calc 1 . .
O O1 0.1026(2) 0.40092(11) 0.68817(11) 0.0715(5) Uani d 1 . .
O O2 0.4577(2) 0.20876(11) 0.74104(10) 0.0735(5) Uani d 1 . .
P P1 0.22139(5) 0.24217(2) 0.54943(2) 0.02962(10) Uani d 1 . .
S S1 0.55170(7) 0.49737(3) 0.71293(3) 0.05091(14) Uani d 1 . .
Mn Mn1 0.39016(3) 0.32610(2) 0.62211(2) 0.03037(8) Uani d 1 . .

loop_
_atom_site_aniso_label
_atom_site_aniso_U_11
_atom_site_aniso_U_22
_atom_site_aniso_U_33
_atom_site_aniso_U_12
_atom_site_aniso_U_13
_atom_site_aniso_U_23
C1 0.0375(9) 0.0354(9) 0.0440(10) -0.0050(7) 0.0072(8) -0.0005(7)
C2 0.0447(10) 0.0409(10) 0.0447(10) -0.0054(8) 0.0089(8) 0.0104(8)
C3 0.0511(11) 0.0585(12) 0.0374(10) -0.0134(9) 0.0157(9) -0.0013(9)
C4 0.0363(9) 0.0495(11) 0.0607(13) -0.0023(8) 0.0176(9) -0.0111(9)
C5 0.0306(9) 0.0443(10) 0.0559(12) -0.0023(8) 0.0020(8) -0.0014(9)
C6 0.0400(10) 0.0407(10) 0.0455(10) -0.0018(8) 0.0072(8) -0.0053(8)
C7 0.0402(10) 0.0464(10) 0.0409(10) -0.0029(8) -0.0040(8) 0.0024(8)
C8 0.0618(15) 0.0606(15) 0.096(2) -0.0197(12) 0.0093(14) -0.0221(14)
C101 0.0339(8) 0.0326(8) 0.0351(9) 0.0012(7) 0.0050(7) -0.0019(7)
C102 0.0438(10) 0.0486(11) 0.0354(9) 0.0062(8) 0.0038(8) 0.0009(8)
C103 0.0614(13) 0.0578(12) 0.0361(10) 0.0031(10) 0.0112(9) -0.0067(9)
C104 0.0555(12) 0.0486(11) 0.0560(13) 0.0089(9) 0.0183(10) -0.0130(10)
C105 0.0450(11) 0.0427(10) 0.0562(12) 0.0121(8) 0.0038(9) -0.0045(9)
C106 0.0418(9) 0.0393(9) 0.0402(10) 0.0076(8) -0.0008(8) -0.0038(8)
C111 0.0300(8) 0.0412(9) 0.0315(8) 0.0071(7) 0.0039(6) 0.0045(7)
C112 0.0414(10) 0.0432(10) 0.0466(11) 0.0069(8) 0.0009(8) 0.0052(8)
C113 0.0533(12) 0.0553(12) 0.0546(12) 0.0199(10) 0.0054(10) 0.0177(10)
C114 0.0413(11) 0.0820(16) 0.0415(11) 0.0194(11) 0.0010(9) 0.0146(11)
C115 0.0404(10) 0.0778(15) 0.0442(11) 0.0018(10) -0.0065(9) 0.0032(11)
C116 0.0380(10) 0.0499(11) 0.0438(10) 0.0004(8) -0.0021(8) 0.0034(8)
C121 0.0327(8) 0.0369(9) 0.0320(8) 0.0014(7) -0.0009(7) 0.0048(7)
C122 0.0443(10) 0.0454(10) 0.0488(11) 0.0037(8) 0.0122(9) 0.0051(9)
C123 0.0472(11) 0.0714(15) 0.0555(13) -0.0017(11) 0.0168(10) 0.0115(11)
C124 0.0545(13) 0.0669(15) 0.0616(14) -0.0146(11) 0.0052(11) 0.0248(12)
C125 0.0733(15) 0.0409(11) 0.0759(16) -0.0115(11) 0.0073(13) 0.0079(11)
C126 0.0569(12) 0.0382(10) 0.0557(12) -0.0032(9) 0.0119(10) -0.0002(9)
O1 0.0545(9) 0.0731(11) 0.0919(13) 0.0082(8) 0.0300(9) -0.0257(10)
O2 0.0848(12) 0.0690(11) 0.0609(10) -0.0069(9) -0.0155(9) 0.0310(9)
P1 0.0290(2) 0.0307(2) 0.0288(2) 0.00389(16) 0.00205(16) 0.00170(16)
S1 0.0588(3) 0.0429(3) 0.0525(3) -0.0060(2) 0.0127(2) -0.0082(2)
Mn1 0.02944(14) 0.03077(14) 0.03094(14) 0.00126(9) 0.00370(10) 0.00046(10)

loop_
_atom_type_symbol
_atom_type_description
_atom_type_scat_dispersion_real
_atom_type_scat_dispersion_imag
_atom_type_scat_source
C C 0.0033 0.0016 'International Tables Vol C Tables 4.2.6.8 and 6.1.1.4'
H H 0.0000 0.0000 'International Tables Vol C Tables 4.2.6.8 and 6.1.1.4'
O O 0.0106 0.0060 'International Tables Vol C Tables 4.2.6.8 and 6.1.1.4'
P P 0.1023 0.0942 'International Tables Vol C Tables 4.2.6.8 and 6.1.1.4'
S S 0.1246 0.1234 'International Tables Vol C Tables 4.2.6.8 and 6.1.1.4'
Mn Mn 0.3368 0.7283 'International Tables Vol C Tables 4.2.6.8 and 6.1.1.4'

loop_
_geom_angle_atom_site_label_1
_geom_angle_atom_site_label_2
_geom_angle_atom_site_label_3
_geom_angle_site_symmetry_1
_geom_angle_site_symmetry_3
_geom_angle
_geom_angle_publ_flag
C5 C1 C2 . . 107.49(17) ?
C5 C1 S1 . . 126.00(15) ?
C2 C1 S1 . . 126.41(14) ?
C5 C1 Mn1 . . 70.54(10) ?
C2 C1 Mn1 . . 71.25(10) ?
S1 C1 Mn1 . . 126.45(10) ?
C3 C2 C1 . . 107.72(17) ?
C3 C2 Mn1 . . 70.96(11) ?
C1 C2 Mn1 . . 69.88(10) ?
C3 C2 H2 . . 126.1 ?
C1 C2 H2 . . 126.1 ?
Mn1 C2 H2 . . 124.6 ?
C2 C3 C4 . . 108.59(18) ?
C2 C3 Mn1 . . 70.81(10) ?
C4 C3 Mn1 . . 70.79(11) ?
C2 C3 H3 . . 125.7 ?
C4 C3 H3 . . 125.7 ?
Mn1 C3 H3 . . 124.3 ?
C5 C4 C3 . . 107.63(17) ?
C5 C4 Mn1 . . 69.94(11) ?
C3 C4 Mn1 . . 70.91(11) ?
C5 C4 H4 . . 126.2 ?
C3 C4 H4 . . 126.2 ?
Mn1 C4 H4 . . 124.6 ?
C4 C5 C1 . . 108.56(18) ?
C4 C5 Mn1 . . 71.56(11) ?
C1 C5 Mn1 . . 70.74(10) ?
C4 C5 H5 . . 125.7 ?
C1 C5 H5 . . 125.7 ?
Mn1 C5 H5 . . 123.6 ?
O1 C6 Mn1 . . 176.73(18) ?
O2 C7 Mn1 . . 176.40(18) ?
S1 C8 H81A . . 109.5 ?
S1 C8 H81B . . 109.5 ?
H81A C8 H81B . . 109.5 ?
S1 C8 H81C . . 109.5 ?
H81A C8 H81C . . 109.5 ?
H81B C8 H81C . . 109.5 ?
C102 C101 C106 . . 118.12(16) ?
C102 C101 P1 . . 124.12(13) ?
C106 C101 P1 . . 117.73(13) ?
C103 C102 C101 . . 120.41(18) ?
C103 C102 H102 . . 119.8 ?
C101 C102 H102 . . 119.8 ?
C104 C103 C102 . . 120.68(19) ?
C104 C103 H103 . . 119.7 ?
C102 C103 H103 . . 119.7 ?
C103 C104 C105 . . 119.68(18) ?
C103 C104 H104 . . 120.2 ?
C105 C104 H104 . . 120.2 ?
C104 C105 C106 . . 120.02(19) ?
C104 C105 H105 . . 120.0 ?
C106 C105 H105 . . 120.0 ?
C105 C106 C101 . . 121.06(18) ?
C105 C106 H106 . . 119.5 ?
C101 C106 H106 . . 119.5 ?
C112 C111 C116 . . 118.32(16) ?
C112 C111 P1 . . 119.93(14) ?
C116 C111 P1 . . 121.74(14) ?
C111 C112 C113 . . 120.29(19) ?
C111 C112 H112 . . 119.9 ?
C113 C112 H112 . . 119.9 ?
C114 C113 C112 . . 120.6(2) ?
C114 C113 H113 . . 119.7 ?
C112 C113 H113 . . 119.7 ?
C113 C114 C115 . . 119.90(19) ?
C113 C114 H114 . . 120.0 ?
C115 C114 H114 . . 120.0 ?
C114 C115 C116 . . 120.2(2) ?
C114 C115 H115 . . 119.9 ?
C116 C115 H115 . . 119.9 ?
C115 C116 C111 . . 120.75(19) ?
C115 C116 H116 . . 119.6 ?
C111 C116 H116 . . 119.6 ?
C126 C121 C122 . . 117.73(17) ?
C126 C121 P1 . . 123.89(14) ?
C122 C121 P1 . . 118.34(14) ?
C123 C122 C121 . . 121.0(2) ?
C123 C122 H122 . . 119.5 ?
C121 C122 H122 . . 119.5 ?
C124 C123 C122 . . 120.5(2) ?
C124 C123 H123 . . 119.8 ?
C122 C123 H123 . . 119.8 ?
C123 C124 C125 . . 119.3(2) ?
C123 C124 H124 . . 120.4 ?
C125 C124 H124 . . 120.4 ?
C124 C125 C126 . . 120.6(2) ?
C124 C125 H125 . . 119.7 ?
C126 C125 H125 . . 119.7 ?
C125 C126 C121 . . 120.9(2) ?
C125 C126 H126 . . 119.5 ?
C121 C126 H126 . . 119.5 ?
C101 P1 C111 . . 103.59(8) ?
C101 P1 C121 . . 102.50(8) ?
C111 P1 C121 . . 100.53(8) ?
C101 P1 Mn1 . . 113.03(6) ?
C111 P1 Mn1 . . 117.51(6) ?
C121 P1 Mn1 . . 117.53(6) ?
C1 S1 C8 . . 98.99(11) ?
C7 Mn1 C6 . . 93.22(9) ?
C7 Mn1 C5 . . 89.35(8) ?
C6 Mn1 C5 . . 127.37(8) ?
C7 Mn1 C1 . . 113.56(8) ?
C6 Mn1 C1 . . 94.47(8) ?
C5 Mn1 C1 . . 38.71(7) ?
C7 Mn1 C2 . . 151.88(8) ?
C6 Mn1 C2 . . 94.52(8) ?
C5 Mn1 C2 . . 64.64(8) ?
C1 Mn1 C2 . . 38.87(7) ?
C7 Mn1 C4 . . 102.41(9) ?
C6 Mn1 C4 . . 157.64(8) ?
C5 Mn1 C4 . . 38.50(8) ?
C1 Mn1 C4 . . 64.73(7) ?
C2 Mn1 C4 . . 64.35(8) ?
C7 Mn1 C3 . . 139.76(9) ?
C6 Mn1 C3 . . 126.78(9) ?
C5 Mn1 C3 . . 64.29(8) ?
C1 Mn1 C3 . . 64.58(7) ?
C2 Mn1 C3 . . 38.23(8) ?
C4 Mn1 C3 . . 38.30(8) ?
C7 Mn1 P1 . . 91.40(6) ?
C6 Mn1 P1 . . 94.01(6) ?
C5 Mn1 P1 . . 138.50(6) ?
C1 Mn1 P1 . . 153.08(5) ?
C2 Mn1 P1 . . 114.93(6) ?
C4 Mn1 P1 . . 101.40(6) ?
C3 Mn1 P1 . . 90.04(6) ?

loop_
_geom_bond_atom_site_label_1
_geom_bond_atom_site_label_2
_geom_bond_site_symmetry_2
_geom_bond_distance
_geom_bond_publ_flag
C1 C5 . 1.411(3) ?
C1 C2 . 1.423(3) ?
C1 S1 . 1.7614(19) ?
C1 Mn1 . 2.1296(17) ?
C2 C3 . 1.407(3) ?
C2 Mn1 . 2.1477(18) ?
C2 H2 . 0.9300 ?
C3 C4 . 1.410(3) ?
C3 Mn1 . 2.1497(18) ?
C3 H3 . 0.9300 ?
C4 C5 . 1.410(3) ?
C4 Mn1 . 2.1481(19) ?
C4 H4 . 0.9300 ?
C5 Mn1 . 2.1270(18) ?
C5 H5 . 0.9300 ?
C6 O1 . 1.158(2) ?
C6 Mn1 . 1.7704(19) ?
C7 O2 . 1.154(2) ?
C7 Mn1 . 1.7667(19) ?
C8 S1 . 1.794(2) ?
C8 H81A . 0.9600 ?
C8 H81B . 0.9600 ?
C8 H81C . 0.9600 ?
C101 C102 . 1.391(2) ?
C101 C106 . 1.393(2) ?
C101 P1 . 1.8338(17) ?
C102 C103 . 1.386(3) ?
C102 H102 . 0.9300 ?
C103 C104 . 1.373(3) ?
C103 H103 . 0.9300 ?
C104 C105 . 1.378(3) ?
C104 H104 . 0.9300 ?
C105 C106 . 1.382(3) ?
C105 H105 . 0.9300 ?
C106 H106 . 0.9300 ?
C111 C112 . 1.386(3) ?
C111 C116 . 1.393(3) ?
C111 P1 . 1.8377(17) ?
C112 C113 . 1.394(3) ?
C112 H112 . 0.9300 ?
C113 C114 . 1.364(3) ?
C113 H113 . 0.9300 ?
C114 C115 . 1.374(3) ?
C114 H114 . 0.9300 ?
C115 C116 . 1.384(3) ?
C115 H115 . 0.9300 ?
C116 H116 . 0.9300 ?
C121 C126 . 1.389(3) ?
C121 C122 . 1.390(3) ?
C121 P1 . 1.8393(17) ?
C122 C123 . 1.384(3) ?
C122 H122 . 0.9300 ?
C123 C124 . 1.373(3) ?
C123 H123 . 0.9300 ?
C124 C125 . 1.374(4) ?
C124 H124 . 0.9300 ?
C125 C126 . 1.384(3) ?
C125 H125 . 0.9300 ?
C126 H126 . 0.9300 ?
P1 Mn1 . 2.2407(5) ?

loop_
_geom_torsion_atom_site_label_1
_geom_torsion_atom_site_label_2
_geom_torsion_atom_site_label_3
_geom_torsion_atom_site_label_4
_geom_torsion_site_symmetry_1
_geom_torsion_site_symmetry_2
_geom_torsion_site_symmetry_3
_geom_torsion_site_symmetry_4
_geom_torsion
_geom_torsion_publ_flag
C5 C1 C2 C3 . . . . 0.4(2) ?
S1 C1 C2 C3 . . . . 176.85(14) ?
Mn1 C1 C2 C3 . . . . -61.20(13) ?
C5 C1 C2 Mn1 . . . . 61.59(13) ?
S1 C1 C2 Mn1 . . . . -121.95(15) ?
C1 C2 C3 C4 . . . . -0.5(2) ?
Mn1 C2 C3 C4 . . . . -61.01(13) ?
C1 C2 C3 Mn1 . . . . 60.50(12) ?
C2 C3 C4 C5 . . . . 0.4(2) ?
Mn1 C3 C4 C5 . . . . -60.60(13) ?
C2 C3 C4 Mn1 . . . . 61.02(13) ?
C3 C4 C5 C1 . . . . -0.2(2) ?
Mn1 C4 C5 C1 . . . . -61.40(13) ?
C3 C4 C5 Mn1 . . . . 61.23(13) ?
C2 C1 C5 C4 . . . . -0.1(2) ?
S1 C1 C5 C4 . . . . -176.61(14) ?
Mn1 C1 C5 C4 . . . . 61.91(13) ?
C2 C1 C5 Mn1 . . . . -62.05(12) ?
S1 C1 C5 Mn1 . . . . 121.48(15) ?
C106 C101 C102 C103 . . . . 1.1(3) ?
P1 C101 C102 C103 . . . . 179.34(15) ?
C101 C102 C103 C104 . . . . -0.2(3) ?
C102 C103 C104 C105 . . . . -0.8(3) ?
C103 C104 C105 C106 . . . . 0.8(3) ?
C104 C105 C106 C101 . . . . 0.2(3) ?
C102 C101 C106 C105 . . . . -1.1(3) ?
P1 C101 C106 C105 . . . . -179.46(15) ?
C116 C111 C112 C113 . . . . -1.1(3) ?
P1 C111 C112 C113 . . . . 178.93(15) ?
C111 C112 C113 C114 . . . . 0.4(3) ?
C112 C113 C114 C115 . . . . 0.3(3) ?
C113 C114 C115 C116 . . . . -0.1(3) ?
C114 C115 C116 C111 . . . . -0.6(3) ?
C112 C111 C116 C115 . . . . 1.2(3) ?
P1 C111 C116 C115 . . . . -178.80(16) ?
C126 C121 C122 C123 . . . . -1.3(3) ?
P1 C121 C122 C123 . . . . 176.52(16) ?
C121 C122 C123 C124 . . . . 1.5(3) ?
C122 C123 C124 C125 . . . . -0.9(4) ?
C123 C124 C125 C126 . . . . 0.2(4) ?
C124 C125 C126 C121 . . . . 0.0(4) ?
C122 C121 C126 C125 . . . . 0.6(3) ?
P1 C121 C126 C125 . . . . -177.09(17) ?
C102 C101 P1 C111 . . . . 4.93(18) ?
C106 C101 P1 C111 . . . . -176.84(14) ?
C102 C101 P1 C121 . . . . 109.18(16) ?
C106 C101 P1 C121 . . . . -72.59(15) ?
C102 C101 P1 Mn1 . . . . -123.32(15) ?
C106 C101 P1 Mn1 . . . . 54.91(15) ?
C112 C111 P1 C101 . . . . -115.98(15) ?
C116 C111 P1 C101 . . . . 64.01(16) ?
C112 C111 P1 C121 . . . . 138.27(15) ?
C116 C111 P1 C121 . . . . -41.74(16) ?
C112 C111 P1 Mn1 . . . . 9.44(16) ?
C116 C111 P1 Mn1 . . . . -170.56(13) ?
C126 C121 P1 C101 . . . . -4.02(18) ?
C122 C121 P1 C101 . . . . 178.35(15) ?
C126 C121 P1 C111 . . . . 102.60(17) ?
C122 C121 P1 C111 . . . . -75.03(16) ?
C126 C121 P1 Mn1 . . . . -128.59(15) ?
C122 C121 P1 Mn1 . . . . 53.78(16) ?
C5 C1 S1 C8 . . . . 83.89(19) ?
C2 C1 S1 C8 . . . . -91.92(19) ?
Mn1 C1 S1 C8 . . . . 175.31(14) ?
